data_1559203
loop_
_publ_author_name
'Fang, Zhuangjie'
'Jiang, Xiaodong'
'Zhang, Qingbo'
'Zhang, Liping'
'Zhang, Wenjun'
'Yang, Chunfang'
'Zhang, Haibo'
'Zhu, Yiguang'
'Zhang, Changsheng'

_publ_section_title
;
 <i>S</i>-Bridged Thioether and Structure-Diversified Angucyclinone
 Derivatives from the South China Sea-Derived <i>Micromonospora
 echinospora</i> SCSIO 04089.
;
_journal_name_full 'Journal of natural products'
_journal_paper_doi 10.1021/acs.jnatprod.0c00719
_journal_year 2020
_chemical_formula_moiety 'C19 H12 O6'
_chemical_formula_sum 'C19 H12 O6'
_chemical_formula_weight 336.29
_space_group_crystal_system monoclinic
_space_group_IT_number 14
_space_group_name_Hall '-P 2ybc'
_space_group_name_H-M_alt 'P 1 21/c 1'
_atom_sites_solution_hydrogens mixed
_atom_sites_solution_primary dual
_audit_creation_date 2020-08-31
_audit_creation_method
;
Olex2 1.2
(compiled 2018.05.29 svn.r3508 for OlexSys, GUI svn.r5506)
;
_cell_angle_alpha 90
_cell_angle_beta 113.648(3)
_cell_angle_gamma 90
_cell_formula_units_Z 4
_cell_length_a 17.1407(4)
_cell_length_b 5.83010(10)
_cell_length_c 16.0134(3)
_cell_measurement_reflns_used 4749
_cell_measurement_temperature 100.00(10)
_cell_measurement_theta_max 78.7790
_cell_measurement_theta_min 5.5390
_cell_volume 1465.87(6)
_computing_cell_refinement 'CrysAlisPro 1.171.39.28b (Rigaku OD, 2015)'
_computing_data_collection 'CrysAlisPro 1.171.39.28b (Rigaku OD, 2015)'
_computing_data_reduction 'CrysAlisPro 1.171.39.28b (Rigaku OD, 2015)'
_computing_molecular_graphics 'Olex2 (Dolomanov et al., 2009)'
_computing_publication_material 'Olex2 (Dolomanov et al., 2009)'
_computing_structure_refinement 'ShelXL (Sheldrick, 2015)'
_computing_structure_solution 'ShelXT (Sheldrick, 2015)'
_diffrn_ambient_environment N~2~
_diffrn_ambient_temperature 100.00(10)
_diffrn_detector 'CCD plate'
_diffrn_measured_fraction_theta_full 1.000
_diffrn_measured_fraction_theta_max 0.972
_diffrn_measurement_details
;
List of Runs (angles in degrees, time in seconds):

  # Type    Start    End  Width  t~exp~   \w     \q     \k     \f   Frames
--------------------------------------------------------------------------
  1  \w    -17.00  68.00   0.50    0.50    --    0.00  38.00 120.00  170
  2  \w     -1.00  73.00   0.50    0.50    --    0.00  57.00-150.00  148
  3  \w      0.00  28.00   0.50    0.50    --    0.00  38.00  30.00   56
  4  \w     49.00  89.00   0.50    0.50    --    0.00  38.00  30.00   80
  5  \w     91.00 196.00   0.50    0.80    --  106.20  30.00 120.00  210
  6  \w    115.00 177.00   0.50    0.80    --  106.20  82.00 -30.00  124
  7  \w     28.00 130.00   0.50    0.80    --  106.20 -61.00  60.00  204
  8  \w    103.00 128.00   0.50    0.80    --  106.20 -82.00  60.00   50
  9  \w     73.00 117.00   0.50    0.80    --  106.20 -82.00 -30.00   88
 10  \w     57.00  82.00   0.50    0.80    --  106.20 -82.00  60.00   50
 11  \w     91.00 180.00   0.50    0.80    --  106.20  30.00 150.00  178
 12  \w     19.00 123.00   0.50    0.80    --  106.20 -82.00  30.00  208
 13  \w     99.00 161.00   0.50    0.80    --  106.20  15.00  90.00  124
;
_diffrn_measurement_device 'four-circle diffractometer'
_diffrn_measurement_device_type 'XtaLAB AFC12 (RINC): Kappa single'
_diffrn_measurement_method '\w scans'
_diffrn_orient_matrix_type 'CrysAlisPro convention (1999,Acta A55,543-557)'
_diffrn_orient_matrix_UB_11 0.0060447000
_diffrn_orient_matrix_UB_12 -0.0283956000
_diffrn_orient_matrix_UB_13 -0.0928687000
_diffrn_orient_matrix_UB_21 0.0181081000
_diffrn_orient_matrix_UB_22 0.2584572000
_diffrn_orient_matrix_UB_23 -0.0011769000
_diffrn_orient_matrix_UB_31 0.0962614000
_diffrn_orient_matrix_UB_32 -0.0470817000
_diffrn_orient_matrix_UB_33 0.0489572000
_diffrn_radiation_monochromator graphite
_diffrn_radiation_probe x-ray
_diffrn_radiation_type CuK\a
_diffrn_radiation_wavelength 1.54184
_diffrn_reflns_av_R_equivalents 0.0248
_diffrn_reflns_av_unetI/netI 0.0347
_diffrn_reflns_Laue_measured_fraction_full 1.000
_diffrn_reflns_Laue_measured_fraction_max 0.972
_diffrn_reflns_limit_h_max 21
_diffrn_reflns_limit_h_min -17
_diffrn_reflns_limit_k_max 6
_diffrn_reflns_limit_k_min -7
_diffrn_reflns_limit_l_max 20
_diffrn_reflns_limit_l_min -20
_diffrn_reflns_number 8237
_diffrn_reflns_point_group_measured_fraction_full 1.000
_diffrn_reflns_point_group_measured_fraction_max 0.972
_diffrn_reflns_theta_full 67.684
_diffrn_reflns_theta_max 79.409
_diffrn_reflns_theta_min 2.814
_diffrn_source 'fine-focus sealed X-ray tube'
_diffrn_source_type 'Enhance (Cu) X-ray Source'
_exptl_absorpt_coefficient_mu 0.966
_exptl_absorpt_correction_T_max 1.00000
_exptl_absorpt_correction_T_min 0.68988
_exptl_absorpt_correction_type multi-scan
_exptl_absorpt_process_details
;
CrysAlisPro 1.171.39.28b (Rigaku Oxford Diffraction, 2015)
Empirical absorption correction using spherical harmonics,
 implemented in SCALE3 ABSPACK scaling algorithm.
;
_exptl_crystal_colour 'clear reddish red'
_exptl_crystal_colour_lustre clear
_exptl_crystal_colour_modifier reddish
_exptl_crystal_colour_primary red
_exptl_crystal_density_diffrn 1.524
_exptl_crystal_description cube
_exptl_crystal_F_000 696
_exptl_crystal_size_max 0.3
_exptl_crystal_size_mid 0.1
_exptl_crystal_size_min 0.1
_refine_diff_density_max 0.271
_refine_diff_density_min -0.240
_refine_diff_density_rms 0.053
_refine_ls_extinction_method none
_refine_ls_goodness_of_fit_ref 1.110
_refine_ls_hydrogen_treatment mixed
_refine_ls_matrix_type full
_refine_ls_number_parameters 232
_refine_ls_number_reflns 3102
_refine_ls_number_restraints 1
_refine_ls_restrained_S_all 1.113
_refine_ls_R_factor_all 0.0526
_refine_ls_R_factor_gt 0.0466
_refine_ls_shift/su_max 0.000
_refine_ls_shift/su_mean 0.000
_refine_ls_structure_factor_coef Fsqd
_refine_ls_weighting_details 'w=1/[\s^2^(Fo^2^)+(0.0705P)^2^+0.6010P] where P=(Fo^2^+2Fc^2^)/3'
_refine_ls_weighting_scheme calc
_refine_ls_wR_factor_gt 0.1328
_refine_ls_wR_factor_ref 0.1374
_reflns_Friedel_coverage 0.000
_reflns_number_gt 2671
_reflns_number_total 3102
_reflns_threshold_expression 'I > 2\s(I)'
_cod_data_source_file np0c00719_si_005.cif
_cod_data_source_block fangzj_nes
_cod_database_code 1559203
_shelx_shelxl_version_number 2014/7
_shelx_space_group_comment
;
The symmetry employed for this shelxl refinement is uniquely defined
by the following loop, which should always be used as a source of
symmetry information in preference to the above space-group names.
They are only intended as comments.
;
_shelx_estimated_absorpt_t_max 0.910
_shelx_estimated_absorpt_t_min 0.760
_reflns_odcompleteness_completeness 99.87
_reflns_odcompleteness_iscentric 1
_reflns_odcompleteness_theta 71.98
_olex2_refinement_description
;
1. Fixed Uiso
 At 1.2 times of:
  All C(H) groups, All C(H,H) groups
 At 1.5 times of:
  All C(H,H,H) groups, All O(H) groups
2. Restrained distances
 O20-H20
 0.82 with sigma of 0.02
3.a Secondary CH2 refined with riding coordinates:
 C21(H21a,H21b)
3.b Aromatic/amide H refined with riding coordinates:
 C17(H17), C15(H15), C7(H7), C5(H5), C6(H6)
3.c Idealised Me refined as rotating group:
 C22(H22a,H22b,H22c)
3.d Idealised tetrahedral OH refined as rotating group:
 O24(H24)
;
_olex2_submission_special_instructions 'No special instructions were received'
_oxdiff_exptl_absorpt_empirical_details
;
Empirical correction (ABSPACK) includes:
- Absorption correction using spherical harmonics
- Frame scaling
;
_oxdiff_exptl_absorpt_empirical_full_max 1.981
_oxdiff_exptl_absorpt_empirical_full_min 0.498

loop_
_space_group_symop_operation_xyz
'x, y, z'
'-x, y+1/2, -z+1/2'
'-x, -y, -z'
'x, -y-1/2, z-1/2'

loop_
_atom_site_label
_atom_site_type_symbol
_atom_site_fract_x
_atom_site_fract_y
_atom_site_fract_z
_atom_site_U_iso_or_equiv
_atom_site_adp_type
_atom_site_occupancy
_atom_site_site_symmetry_order
_atom_site_calc_flag
_atom_site_refinement_flags_posn
_atom_site_refinement_flags_adp
_atom_site_refinement_flags_occupancy
_atom_site_disorder_assembly
_atom_site_disorder_group
O13 O 0.36914(7) 0.4942(2) 0.70721(7) 0.0267(3) Uani 1 1 d . . . . .
O25 O 0.10037(7) 0.6497(2) 0.69278(8) 0.0327(3) Uani 1 1 d . . . . .
O23 O 0.37851(7) 0.1001(2) 0.81143(8) 0.0317(3) Uani 1 1 d . . . . .
O20 O 0.07250(7) 0.7873(2) 0.51039(8) 0.0326(3) Uani 1 1 d D . . . .
O24 O 0.30680(8) -0.1735(2) 0.88736(9) 0.0341(3) Uani 1 1 d . . . . .
H24 H 0.3436 -0.1286 0.8707 0.051 Uiso 1 1 calc GR . . . .
O19 O 0.09253(7) 1.1543(2) 0.55766(8) 0.0326(3) Uani 1 1 d . . . . .
C11 C 0.25309(10) 0.7272(3) 0.63887(10) 0.0249(3) Uani 1 1 d . . . . .
C10 C 0.23223(10) 0.5507(3) 0.68943(11) 0.0256(3) Uani 1 1 d . . . . .
C14 C 0.21277(9) 0.9177(3) 0.58538(11) 0.0252(3) Uani 1 1 d . . . . .
C18 C 0.11908(10) 0.9569(3) 0.55065(10) 0.0249(3) Uani 1 1 d . . . . .
C1 C 0.30334(10) 0.4182(3) 0.72698(11) 0.0258(3) Uani 1 1 d . . . . .
C12 C 0.33869(10) 0.6871(3) 0.65435(11) 0.0255(3) Uani 1 1 d . . . . .
C9 C 0.15953(10) 0.5150(3) 0.71465(11) 0.0266(3) Uani 1 1 d . . . . .
C8 C 0.16579(10) 0.3108(3) 0.77403(11) 0.0273(4) Uani 1 1 d . . . . .
C2 C 0.31243(10) 0.2162(3) 0.78309(11) 0.0265(3) Uani 1 1 d . . . . .
C17 C 0.38651(10) 0.8246(3) 0.62261(11) 0.0273(3) Uani 1 1 d . . . . .
H17 H 0.4430 0.7900 0.6345 0.033 Uiso 1 1 calc R . . . .
C16 C 0.34682(10) 1.0166(3) 0.57216(11) 0.0266(3) Uani 1 1 d . . . . .
C3 C 0.23828(10) 0.1649(3) 0.80390(11) 0.0270(4) Uani 1 1 d . . . . .
C15 C 0.26069(10) 1.0601(3) 0.55489(11) 0.0266(3) Uani 1 1 d . . . . .
H15 H 0.2349 1.1900 0.5216 0.032 Uiso 1 1 calc R . . . .
C7 C 0.09969(10) 0.2664(3) 0.80047(11) 0.0309(4) Uani 1 1 d . . . . .
H7 H 0.0524 0.3624 0.7815 0.037 Uiso 1 1 calc R . . . .
C4 C 0.24052(11) -0.0268(3) 0.85786(11) 0.0290(4) Uani 1 1 d . . . . .
C5 C 0.17282(11) -0.0683(3) 0.88352(11) 0.0318(4) Uani 1 1 d . . . . .
H5 H 0.1744 -0.1947 0.9196 0.038 Uiso 1 1 calc R . . . .
C6 C 0.10407(11) 0.0769(3) 0.85573(11) 0.0322(4) Uani 1 1 d . . . . .
H6 H 0.0598 0.0489 0.8739 0.039 Uiso 1 1 calc R . . . .
C21 C 0.39117(10) 1.1733(3) 0.53065(12) 0.0311(4) Uani 1 1 d . . . . .
H21A H 0.3650 1.3237 0.5231 0.037 Uiso 1 1 calc R . . . .
H21B H 0.3814 1.1161 0.4704 0.037 Uiso 1 1 calc R . . . .
C22 C 0.48655(11) 1.2005(3) 0.58415(13) 0.0388(4) Uani 1 1 d . . . . .
H22A H 0.5090 1.3019 0.5519 0.058 Uiso 1 1 calc GR . . . .
H22B H 0.5137 1.0535 0.5912 0.058 Uiso 1 1 calc GR . . . .
H22C H 0.4973 1.2635 0.6432 0.058 Uiso 1 1 calc GR . . . .
H20 H 0.0163(13) 0.813(7) 0.487(3) 0.124(14) Uiso 1 1 d D . . . .

loop_
_atom_site_aniso_label
_atom_site_aniso_U_11
_atom_site_aniso_U_22
_atom_site_aniso_U_33
_atom_site_aniso_U_23
_atom_site_aniso_U_13
_atom_site_aniso_U_12
O13 0.0193(5) 0.0289(6) 0.0306(6) 0.0025(5) 0.0087(5) 0.0015(4)
O25 0.0236(6) 0.0348(6) 0.0398(6) 0.0049(5) 0.0130(5) 0.0056(5)
O23 0.0257(6) 0.0335(6) 0.0332(6) 0.0045(5) 0.0092(5) 0.0069(5)
O20 0.0202(6) 0.0345(7) 0.0365(6) -0.0033(5) 0.0045(5) -0.0024(5)
O24 0.0326(7) 0.0327(6) 0.0360(6) 0.0066(5) 0.0126(5) 0.0053(5)
O19 0.0238(6) 0.0322(6) 0.0375(6) -0.0014(5) 0.0078(5) 0.0050(5)
C11 0.0187(7) 0.0279(8) 0.0261(7) -0.0031(6) 0.0068(6) -0.0007(6)
C10 0.0205(7) 0.0265(8) 0.0268(7) -0.0014(6) 0.0064(6) 0.0005(6)
C14 0.0178(7) 0.0271(8) 0.0275(7) -0.0022(6) 0.0055(6) 0.0004(6)
C18 0.0198(7) 0.0267(7) 0.0253(7) -0.0003(6) 0.0060(6) 0.0014(6)
C1 0.0194(7) 0.0291(8) 0.0267(7) -0.0019(6) 0.0071(6) -0.0009(6)
C12 0.0203(7) 0.0272(8) 0.0257(7) -0.0002(6) 0.0058(6) 0.0024(6)
C9 0.0202(7) 0.0292(8) 0.0272(7) -0.0020(6) 0.0062(6) 0.0001(6)
C8 0.0218(7) 0.0307(8) 0.0264(7) -0.0020(6) 0.0063(6) -0.0009(6)
C2 0.0222(8) 0.0280(8) 0.0255(7) -0.0016(6) 0.0054(6) 0.0016(6)
C17 0.0185(7) 0.0313(8) 0.0301(8) -0.0014(7) 0.0076(6) -0.0004(6)
C16 0.0206(8) 0.0299(8) 0.0267(7) -0.0017(6) 0.0066(6) -0.0019(6)
C3 0.0236(8) 0.0291(8) 0.0247(7) -0.0016(6) 0.0057(6) -0.0010(6)
C15 0.0207(7) 0.0281(8) 0.0271(7) -0.0006(6) 0.0057(6) 0.0008(6)
C7 0.0225(8) 0.0368(9) 0.0310(8) -0.0008(7) 0.0082(7) -0.0017(7)
C4 0.0265(8) 0.0296(8) 0.0268(8) -0.0018(6) 0.0063(6) 0.0003(7)
C5 0.0333(9) 0.0338(9) 0.0262(8) 0.0015(7) 0.0096(7) -0.0050(7)
C6 0.0256(8) 0.0394(9) 0.0293(8) -0.0016(7) 0.0087(7) -0.0053(7)
C21 0.0244(8) 0.0349(9) 0.0318(8) 0.0042(7) 0.0089(7) -0.0006(7)
C22 0.0267(9) 0.0442(10) 0.0412(10) 0.0062(8) 0.0090(8) -0.0072(8)

loop_
_atom_type_symbol
_atom_type_description
_atom_type_scat_dispersion_real
_atom_type_scat_dispersion_imag
_atom_type_scat_source
C C 0.0181 0.0091 'International Tables Vol C Tables 4.2.6.8 and 6.1.1.4'
H H 0.0000 0.0000 'International Tables Vol C Tables 4.2.6.8 and 6.1.1.4'
O O 0.0492 0.0322 'International Tables Vol C Tables 4.2.6.8 and 6.1.1.4'

loop_
_geom_angle_atom_site_label_1
_geom_angle_atom_site_label_2
_geom_angle_atom_site_label_3
_geom_angle
_geom_angle_site_symmetry_1
_geom_angle_site_symmetry_3
_geom_angle_publ_flag
C1 O13 C12 105.26(12) . . ?
C18 O20 H20 116(3) . . ?
C4 O24 H24 109.5 . . ?
C14 C11 C10 137.39(15) . . ?
C14 C11 C12 117.56(15) . . ?
C12 C11 C10 105.01(14) . . ?
C11 C10 C9 133.17(15) . . ?
C1 C10 C11 105.87(14) . . ?
C1 C10 C9 120.34(15) . . ?
C11 C14 C18 122.82(14) . . ?
C15 C14 C11 118.18(14) . . ?
C15 C14 C18 118.56(14) . . ?
O20 C18 C14 115.64(14) . . ?
O19 C18 O20 125.45(15) . . ?
O19 C18 C14 118.73(14) . . ?
O13 C1 C10 113.00(14) . . ?
O13 C1 C2 120.96(14) . . ?
C10 C1 C2 126.04(15) . . ?
O13 C12 C11 110.81(14) . . ?
O13 C12 C17 124.42(14) . . ?
C17 C12 C11 124.76(15) . . ?
O25 C9 C10 121.97(15) . . ?
O25 C9 C8 122.25(15) . . ?
C10 C9 C8 115.67(14) . . ?
C3 C8 C9 121.25(15) . . ?
C7 C8 C9 118.89(15) . . ?
C7 C8 C3 119.86(16) . . ?
O23 C2 C1 121.72(15) . . ?
O23 C2 C3 123.57(15) . . ?
C1 C2 C3 114.71(14) . . ?
C12 C17 H17 121.4 . . ?
C12 C17 C16 117.22(15) . . ?
C16 C17 H17 121.4 . . ?
C17 C16 C15 119.26(15) . . ?
C17 C16 C21 122.04(15) . . ?
C15 C16 C21 118.61(15) . . ?
C8 C3 C2 121.43(15) . . ?
C4 C3 C8 119.21(16) . . ?
C4 C3 C2 119.30(15) . . ?
C14 C15 C16 122.96(15) . . ?
C14 C15 H15 118.5 . . ?
C16 C15 H15 118.5 . . ?
C8 C7 H7 120.0 . . ?
C8 C7 C6 119.90(16) . . ?
C6 C7 H7 120.0 . . ?
O24 C4 C3 122.16(16) . . ?
O24 C4 C5 118.01(16) . . ?
C5 C4 C3 119.82(16) . . ?
C4 C5 H5 119.9 . . ?
C6 C5 C4 120.26(16) . . ?
C6 C5 H5 119.9 . . ?
C7 C6 H6 119.5 . . ?
C5 C6 C7 120.92(16) . . ?
C5 C6 H6 119.5 . . ?
C16 C21 H21A 108.3 . . ?
C16 C21 H21B 108.3 . . ?
C16 C21 C22 115.78(14) . . ?
H21A C21 H21B 107.4 . . ?
C22 C21 H21A 108.3 . . ?
C22 C21 H21B 108.3 . . ?
C21 C22 H22A 109.5 . . ?
C21 C22 H22B 109.5 . . ?
C21 C22 H22C 109.5 . . ?
H22A C22 H22B 109.5 . . ?
H22A C22 H22C 109.5 . . ?
H22B C22 H22C 109.5 . . ?

loop_
_geom_bond_atom_site_label_1
_geom_bond_atom_site_label_2
_geom_bond_distance
_geom_bond_site_symmetry_2
_geom_bond_publ_flag
O13 C1 1.3620(19) . ?
O13 C12 1.3783(19) . ?
O25 C9 1.218(2) . ?
O23 C2 1.2389(19) . ?
O20 C18 1.272(2) . ?
O20 H20 0.896(19) . ?
O24 H24 0.8200 . ?
O24 C4 1.347(2) . ?
O19 C18 1.2587(19) . ?
C11 C10 1.440(2) . ?
C11 C14 1.403(2) . ?
C11 C12 1.406(2) . ?
C10 C1 1.362(2) . ?
C10 C9 1.471(2) . ?
C14 C18 1.491(2) . ?
C14 C15 1.387(2) . ?
C1 C2 1.451(2) . ?
C12 C17 1.381(2) . ?
C9 C8 1.501(2) . ?
C8 C3 1.421(2) . ?
C8 C7 1.384(2) . ?
C2 C3 1.468(2) . ?
C17 H17 0.9300 . ?
C17 C16 1.388(2) . ?
C16 C15 1.412(2) . ?
C16 C21 1.503(2) . ?
C3 C4 1.404(2) . ?
C15 H15 0.9300 . ?
C7 H7 0.9300 . ?
C7 C6 1.399(3) . ?
C4 C5 1.399(2) . ?
C5 H5 0.9300 . ?
C5 C6 1.372(3) . ?
C6 H6 0.9300 . ?
C21 H21A 0.9700 . ?
C21 H21B 0.9700 . ?
C21 C22 1.519(2) . ?
C22 H22A 0.9600 . ?
C22 H22B 0.9600 . ?
C22 H22C 0.9600 . ?

loop_
_geom_torsion_atom_site_label_1
_geom_torsion_atom_site_label_2
_geom_torsion_atom_site_label_3
_geom_torsion_atom_site_label_4
_geom_torsion
_geom_torsion_site_symmetry_1
_geom_torsion_site_symmetry_2
_geom_torsion_site_symmetry_3
_geom_torsion_site_symmetry_4
_geom_torsion_publ_flag
O13 C1 C2 O23 -3.3(2) . . . . ?
O13 C1 C2 C3 175.82(14) . . . . ?
O13 C12 C17 C16 -178.28(14) . . . . ?
O25 C9 C8 C3 -175.56(16) . . . . ?
O25 C9 C8 C7 3.9(2) . . . . ?
O23 C2 C3 C8 176.39(15) . . . . ?
O23 C2 C3 C4 -0.8(2) . . . . ?
O24 C4 C5 C6 179.58(15) . . . . ?
C11 C10 C1 O13 1.23(19) . . . . ?
C11 C10 C1 C2 -179.07(15) . . . . ?
C11 C10 C9 O25 -0.2(3) . . . . ?
C11 C10 C9 C8 -176.34(16) . . . . ?
C11 C14 C18 O20 -50.2(2) . . . . ?
C11 C14 C18 O19 134.38(17) . . . . ?
C11 C14 C15 C16 2.6(2) . . . . ?
C11 C12 C17 C16 0.3(2) . . . . ?
C10 C11 C14 C18 -13.8(3) . . . . ?
C10 C11 C14 C15 173.97(17) . . . . ?
C10 C11 C12 O13 2.53(17) . . . . ?
C10 C11 C12 C17 -176.22(15) . . . . ?
C10 C1 C2 O23 176.97(16) . . . . ?
C10 C1 C2 C3 -3.9(2) . . . . ?
C10 C9 C8 C3 0.6(2) . . . . ?
C10 C9 C8 C7 -179.98(15) . . . . ?
C14 C11 C10 C1 -179.45(18) . . . . ?
C14 C11 C10 C9 -8.8(3) . . . . ?
C14 C11 C12 O13 -179.58(13) . . . . ?
C14 C11 C12 C17 1.7(2) . . . . ?
C18 C14 C15 C16 -169.95(15) . . . . ?
C1 O13 C12 C11 -1.81(17) . . . . ?
C1 O13 C12 C17 176.94(15) . . . . ?
C1 C10 C9 O25 169.38(16) . . . . ?
C1 C10 C9 C8 -6.8(2) . . . . ?
C1 C2 C3 C8 -2.8(2) . . . . ?
C1 C2 C3 C4 -179.92(14) . . . . ?
C12 O13 C1 C10 0.32(18) . . . . ?
C12 O13 C1 C2 -179.40(14) . . . . ?
C12 C11 C10 C1 -2.21(17) . . . . ?
C12 C11 C10 C9 168.42(17) . . . . ?
C12 C11 C14 C18 169.23(15) . . . . ?
C12 C11 C14 C15 -3.0(2) . . . . ?
C12 C17 C16 C15 -0.8(2) . . . . ?
C12 C17 C16 C21 -177.31(15) . . . . ?
C9 C10 C1 O13 -170.87(13) . . . . ?
C9 C10 C1 C2 8.8(3) . . . . ?
C9 C8 C3 C2 4.1(2) . . . . ?
C9 C8 C3 C4 -178.71(14) . . . . ?
C9 C8 C7 C6 179.94(14) . . . . ?
C8 C3 C4 O24 179.10(15) . . . . ?
C8 C3 C4 C5 -1.7(2) . . . . ?
C8 C7 C6 C5 -0.8(3) . . . . ?
C2 C3 C4 O24 -3.7(2) . . . . ?
C2 C3 C4 C5 175.48(15) . . . . ?
C17 C16 C15 C14 -0.7(2) . . . . ?
C17 C16 C21 C22 -33.0(2) . . . . ?
C3 C8 C7 C6 -0.6(3) . . . . ?
C3 C4 C5 C6 0.4(3) . . . . ?
C15 C14 C18 O20 122.02(17) . . . . ?
C15 C14 C18 O19 -53.4(2) . . . . ?
C15 C16 C21 C22 150.45(16) . . . . ?
C7 C8 C3 C2 -175.30(15) . . . . ?
C7 C8 C3 C4 1.9(2) . . . . ?
C4 C5 C6 C7 0.9(3) . . . . ?
C21 C16 C15 C14 175.94(15) . . . . ?
